data_4037081
loop_
_publ_author_name
'Abdelraheem, Eman M. M.'
'Kurpiewska, Katarzyna'
'Kalinowska-T\/lu\'scik, Justyna'
'D\"omling, Alexander'

_publ_section_title
;
 Artificial Macrocycles by Ugi Reaction and Passerini Ring Closure.
;
_journal_issue 19
_journal_name_full 'The Journal of organic chemistry'
_journal_page_first 8789
_journal_page_last 8795
_journal_paper_doi 10.1021/acs.joc.6b01430
_journal_volume 81
_journal_year 2016
_chemical_formula_moiety 'C34 H35 N5 O2'
_chemical_formula_sum 'C34 H35 N5 O2'
_chemical_formula_weight 545.67
_space_group_IT_number 14
_space_group_name_Hall '-P 2yn'
_space_group_name_H-M_alt 'P 1 21/n 1'
_symmetry_cell_setting monoclinic
_symmetry_Int_Tables_number 14
_symmetry_space_group_name_Hall '-P 2yn'
_symmetry_space_group_name_H-M 'P 1 21/n 1'
_atom_sites_solution_hydrogens mixed
_audit_creation_date 2015-12-16T20:35:21-00:00
_audit_creation_method 'WinGX routine CIF_UPDATE'
_cell_angle_alpha 90
_cell_angle_beta 99.439(2)
_cell_angle_gamma 90
_cell_formula_units_Z 4
_cell_length_a 12.4458(2)
_cell_length_b 10.5223(2)
_cell_length_c 21.9420(4)
_cell_measurement_reflns_used 9671
_cell_measurement_temperature 130(2)
_cell_measurement_theta_max 76.8863
_cell_measurement_theta_min 3.5971
_cell_volume 2834.59(9)
_computing_cell_refinement
;
        CrysAlisPro, Agilent Technologies,
        Version 1.171.36.20 (release 27-06-2012 CrysAlis171 .NET)
        (compiled Jul 11 2012,15:38:31)
;
_computing_data_collection
;
        CrysAlisPro, Agilent Technologies,
        Version 1.171.36.20 (release 27-06-2012 CrysAlis171 .NET)
        (compiled Jul 11 2012,15:38:31)
;
_computing_data_reduction
;
        CrysAlisPro, Agilent Technologies,
        Version 1.171.36.20 (release 27-06-2012 CrysAlis171 .NET)
        (compiled Jul 11 2012,15:38:31)
;
_computing_structure_refinement 'SHELXL-2014/6 (Sheldrick, 2014)'
_diffrn_ambient_temperature 130(2)
_diffrn_detector_area_resol_mean 10.3756
_diffrn_measured_fraction_theta_full 1
_diffrn_measured_fraction_theta_max 0.991
_diffrn_measurement_device_type 'SuperNova, Dual, Cu at zero, Atlas'
_diffrn_measurement_method '\w scans'
_diffrn_orient_matrix_UB_11 0.0976051
_diffrn_orient_matrix_UB_12 0.0919127
_diffrn_orient_matrix_UB_13 0.0078868
_diffrn_orient_matrix_UB_21 0.0482255
_diffrn_orient_matrix_UB_22 -0.0728274
_diffrn_orient_matrix_UB_23 -0.05013
_diffrn_orient_matrix_UB_31 -0.0624033
_diffrn_orient_matrix_UB_32 0.0875685
_diffrn_orient_matrix_UB_33 -0.0499459
_diffrn_radiation_monochromator mirror
_diffrn_radiation_type CuK\a
_diffrn_radiation_wavelength 1.54184
_diffrn_reflns_av_R_equivalents 0.0449
_diffrn_reflns_av_unetI/netI 0.054
_diffrn_reflns_Laue_measured_fraction_full 1
_diffrn_reflns_Laue_measured_fraction_max 0.991
_diffrn_reflns_limit_h_max 15
_diffrn_reflns_limit_h_min -15
_diffrn_reflns_limit_k_max 13
_diffrn_reflns_limit_k_min -13
_diffrn_reflns_limit_l_max 26
_diffrn_reflns_limit_l_min -27
_diffrn_reflns_number 23246
_diffrn_reflns_point_group_measured_fraction_full 1
_diffrn_reflns_point_group_measured_fraction_max 0.991
_diffrn_reflns_theta_full 67.684
_diffrn_reflns_theta_max 77.092
_diffrn_reflns_theta_min 3.837
_exptl_absorpt_coefficient_mu 0.642
_exptl_absorpt_correction_T_max 1
_exptl_absorpt_correction_T_min 0.7865
_exptl_absorpt_correction_type multi-scan
_exptl_absorpt_process_details
;
        CrysAlisPro, Agilent Technologies,
        Version 1.171.36.20 (release 27-06-2012 CrysAlis171 .NET)
        (compiled Jul 11 2012,15:38:31)
        Empirical absorption correction using spherical harmonics,
 implemented in SCALE3 ABSPACK scaling algorithm.
;
_exptl_crystal_colour white
_exptl_crystal_density_diffrn 1.279
_exptl_crystal_description block
_exptl_crystal_F_000 1160
_exptl_crystal_size_max 0.4
_exptl_crystal_size_mid 0.2
_exptl_crystal_size_min 0.1
_refine_diff_density_max 0.298
_refine_diff_density_min -0.285
_refine_diff_density_rms 0.048
_refine_ls_extinction_method none
_refine_ls_goodness_of_fit_ref 1.027
_refine_ls_hydrogen_treatment mixed
_refine_ls_matrix_type full
_refine_ls_number_parameters 375
_refine_ls_number_reflns 5959
_refine_ls_number_restraints 0
_refine_ls_restrained_S_all 1.027
_refine_ls_R_factor_all 0.0555
_refine_ls_R_factor_gt 0.044
_refine_ls_shift/su_max 0
_refine_ls_shift/su_mean 0
_refine_ls_structure_factor_coef Fsqd
_refine_ls_weighting_details 'w=1/[\s^2^(Fo^2^)+(0.0643P)^2^+0.8585P] where P=(Fo^2^+2Fc^2^)/3'
_refine_ls_weighting_scheme calc
_refine_ls_wR_factor_gt 0.1124
_refine_ls_wR_factor_ref 0.1234
_reflns_Friedel_coverage 0
_reflns_number_gt 4914
_reflns_number_total 5959
_reflns_threshold_expression 'I > 2\s(I)'
_cod_data_source_file jo6b01430_si_002.cif
_cod_data_source_block ea300_2
_cod_original_sg_symbol_H-M 'P 21/n'
_cod_database_code 4037081

loop_
_symmetry_equiv_pos_as_xyz
'x, y, z'
'-x+1/2, y+1/2, -z+1/2'
'-x, -y, -z'
'x-1/2, -y-1/2, z-1/2'

loop_
_atom_site_label
_atom_site_type_symbol
_atom_site_fract_x
_atom_site_fract_y
_atom_site_fract_z
_atom_site_U_iso_or_equiv
_atom_site_adp_type
_atom_site_occupancy
_atom_site_site_symmetry_order
_atom_site_calc_flag
_atom_site_refinement_flags_posn
_atom_site_refinement_flags_adp
N5 N 0.05542(9) 0.15500(11) 0.41245(5) 0.0206(2) Uani 1 1 d . .
O1 O 0.32907(9) 0.63559(12) 0.64102(6) 0.0374(3) Uani 1 1 d . .
N4 N 0.17885(10) 0.06482(12) 0.52769(6) 0.0262(3) Uani 1 1 d . .
N1 N 0.28082(10) 0.23238(12) 0.53831(6) 0.0251(3) Uani 1 1 d . .
N3 N 0.26905(11) 0.04416(13) 0.57104(6) 0.0314(3) Uani 1 1 d . .
N2 N 0.33136(11) 0.14358(13) 0.57764(6) 0.0320(3) Uani 1 1 d . .
C3 C 0.10919(11) 0.12761(13) 0.35801(6) 0.0207(3) Uani 1 1 d . .
C2 C 0.10821(11) 0.24701(13) 0.45814(6) 0.0206(3) Uani 1 1 d . .
H2 H 0.1489 0.3098 0.4364 0.025 Uiso 1 1 calc R U
C16 C 0.07726(11) 0.22923(13) 0.30764(6) 0.0217(3) Uani 1 1 d . .
C4 C 0.23430(11) 0.11931(13) 0.37701(6) 0.0219(3) Uani 1 1 d . .
C22 C 0.02296(11) 0.31969(13) 0.48822(6) 0.0222(3) Uani 1 1 d . .
H22A H 0.061 0.3823 0.5179 0.027 Uiso 1 1 calc R U
H22B H -0.0253 0.3674 0.4558 0.027 Uiso 1 1 calc R U
C5 C 0.30251(11) 0.22025(14) 0.36851(7) 0.0251(3) Uani 1 1 d . .
H5 H 0.2724 0.2946 0.3478 0.03 Uiso 1 1 calc R U
C10 C 0.05867(12) 0.00267(13) 0.32963(6) 0.0230(3) Uani 1 1 d . .
C17 C 0.12309(12) 0.22534(14) 0.25341(7) 0.0260(3) Uani 1 1 d . .
H17 H 0.176 0.1625 0.249 0.031 Uiso 1 1 calc R U
C21 C -0.00122(11) 0.32026(14) 0.31244(7) 0.0249(3) Uani 1 1 d . .
H21 H -0.0335 0.3241 0.3487 0.03 Uiso 1 1 calc R U
C8 C 0.39247(13) 0.00639(16) 0.42996(7) 0.0296(3) Uani 1 1 d . .
H8 H 0.423 -0.0672 0.4512 0.035 Uiso 1 1 calc R U
C29 C -0.24439(12) 0.28729(15) 0.52302(7) 0.0278(3) Uani 1 1 d . .
H29 H -0.2637 0.2331 0.4883 0.033 Uiso 1 1 calc R U
O2 O 0.18288(11) 0.51081(14) 0.63371(8) 0.0529(4) Uani 1 1 d . .
C6 C 0.41465(12) 0.21434(16) 0.38990(7) 0.0291(3) Uani 1 1 d . .
H6 H 0.4599 0.284 0.3834 0.035 Uiso 1 1 calc R U
C27 C -0.29895(12) 0.42692(15) 0.59924(8) 0.0301(3) Uani 1 1 d . .
H27 H -0.3545 0.4676 0.617 0.036 Uiso 1 1 calc R U
C18 C 0.09220(13) 0.31198(15) 0.20619(7) 0.0304(3) Uani 1 1 d . .
H18 H 0.125 0.3092 0.17 0.036 Uiso 1 1 calc R U
C1 C 0.18856(11) 0.18170(13) 0.50763(6) 0.0213(3) Uani 1 1 d . .
C15 C -0.05048(12) -0.02469(15) 0.33265(7) 0.0280(3) Uani 1 1 d . .
H15 H -0.0917 0.0321 0.3534 0.034 Uiso 1 1 calc R U
C25 C -0.10877(12) 0.38600(14) 0.59811(7) 0.0269(3) Uani 1 1 d . .
H25 H -0.0345 0.401 0.6149 0.032 Uiso 1 1 calc R U
C20 C -0.03337(13) 0.40643(15) 0.26458(7) 0.0306(3) Uani 1 1 d . .
H20 H -0.0878 0.4679 0.2684 0.037 Uiso 1 1 calc R U
C33 C 0.27985(13) 0.52291(17) 0.64032(7) 0.0334(3) Uani 1 1 d . .
C28 C -0.32586(12) 0.34859(16) 0.54845(8) 0.0306(3) Uani 1 1 d . .
H28 H -0.4001 0.3365 0.5308 0.037 Uiso 1 1 calc R U
C14 C -0.09901(14) -0.13450(16) 0.30550(8) 0.0354(4) Uani 1 1 d . .
H14 H -0.1729 -0.1526 0.3081 0.042 Uiso 1 1 calc R U
C7 C 0.45966(12) 0.10729(16) 0.42053(7) 0.0300(3) Uani 1 1 d . .
H7 H 0.5358 0.1028 0.435 0.036 Uiso 1 1 calc R U
C24 C -0.13483(11) 0.30442(14) 0.54788(7) 0.0240(3) Uani 1 1 d . .
C9 C 0.28110(12) 0.01191(14) 0.40872(6) 0.0258(3) Uani 1 1 d . .
H9 H 0.2362 -0.0578 0.4157 0.031 Uiso 1 1 calc R U
C26 C -0.19014(12) 0.44578(15) 0.62406(7) 0.0285(3) Uani 1 1 d . .
H26 H -0.1712 0.4997 0.6589 0.034 Uiso 1 1 calc R U
C19 C 0.01334(13) 0.40304(15) 0.21165(7) 0.0318(3) Uani 1 1 d . .
H19 H -0.0082 0.4623 0.1793 0.038 Uiso 1 1 calc R U
C30 C 0.32916(12) 0.35825(15) 0.53162(7) 0.0297(3) Uani 1 1 d . .
H30A H 0.2703 0.4225 0.5242 0.036 Uiso 1 1 calc R U
H30B H 0.3666 0.3575 0.4951 0.036 Uiso 1 1 calc R U
C23 C -0.04698(12) 0.23355(14) 0.52211(7) 0.0259(3) Uani 1 1 d . .
H23A H -0.0813 0.1674 0.4932 0.031 Uiso 1 1 calc R U
H23B H 0.0007 0.1901 0.5564 0.031 Uiso 1 1 calc R U
C13 C -0.04026(15) -0.21742(16) 0.27475(8) 0.0385(4) Uani 1 1 d . .
H13 H -0.0733 -0.2929 0.2567 0.046 Uiso 1 1 calc R U
C12 C 0.06697(15) -0.18979(16) 0.27038(8) 0.0363(4) Uani 1 1 d . .
H12 H 0.1073 -0.2459 0.2488 0.044 Uiso 1 1 calc R U
C31 C 0.41004(12) 0.39616(16) 0.58831(8) 0.0322(3) Uani 1 1 d . .
H31A H 0.4462 0.4761 0.5791 0.039 Uiso 1 1 calc R U
H31B H 0.4669 0.3297 0.5964 0.039 Uiso 1 1 calc R U
C34 C 0.26002(14) 0.74658(17) 0.64177(8) 0.0379(4) Uani 1 1 d . .
H34A H 0.1978 0.7403 0.6082 0.057 Uiso 1 1 calc R U
H34B H 0.3019 0.8233 0.6362 0.057 Uiso 1 1 calc R U
H34C H 0.2337 0.751 0.6814 0.057 Uiso 1 1 calc R U
C32 C 0.36050(14) 0.41530(18) 0.64688(8) 0.0371(4) Uani 1 1 d . .
H32A H 0.3236 0.336 0.6563 0.045 Uiso 1 1 calc R U
H32B H 0.4194 0.4331 0.682 0.045 Uiso 1 1 calc R U
C11 C 0.11590(13) -0.08019(15) 0.29742(7) 0.0294(3) Uani 1 1 d . .
H11 H 0.1893 -0.0617 0.2938 0.035 Uiso 1 1 calc R U
H5N H 0.0514(14) 0.0808(17) 0.4321(8) 0.024(4) Uiso 1 1 d . .

loop_
_atom_site_aniso_label
_atom_site_aniso_U_11
_atom_site_aniso_U_22
_atom_site_aniso_U_33
_atom_site_aniso_U_23
_atom_site_aniso_U_13
_atom_site_aniso_U_12
N5 0.0229(5) 0.0220(6) 0.0169(5) 0.0001(4) 0.0029(4) -0.0006(4)
O1 0.0281(6) 0.0431(7) 0.0401(7) -0.0004(5) 0.0029(5) 0.0028(5)
N4 0.0290(6) 0.0265(6) 0.0224(6) 0.0029(5) 0.0020(5) 0.0039(5)
N1 0.0230(6) 0.0289(6) 0.0220(6) 0.0000(5) -0.0008(5) 0.0029(5)
N3 0.0333(7) 0.0326(7) 0.0269(6) 0.0047(5) 0.0005(5) 0.0076(5)
N2 0.0303(7) 0.0353(7) 0.0276(6) 0.0036(6) -0.0041(5) 0.0060(5)
C3 0.0205(6) 0.0226(6) 0.0189(6) 0.0000(5) 0.0026(5) 0.0005(5)
C2 0.0203(6) 0.0214(6) 0.0196(6) 0.0010(5) 0.0015(5) 0.0001(5)
C16 0.0199(6) 0.0242(6) 0.0195(6) 0.0012(5) -0.0008(5) -0.0023(5)
C4 0.0220(6) 0.0270(7) 0.0162(6) -0.0023(5) 0.0017(5) 0.0034(5)
C22 0.0216(6) 0.0225(6) 0.0220(6) 0.0001(5) 0.0023(5) 0.0019(5)
C5 0.0225(7) 0.0282(7) 0.0237(7) -0.0011(6) 0.0017(5) 0.0019(5)
C10 0.0264(7) 0.0236(7) 0.0174(6) 0.0020(5) -0.0006(5) -0.0003(5)
C17 0.0258(7) 0.0293(7) 0.0227(7) 0.0007(6) 0.0035(5) -0.0013(6)
C21 0.0228(6) 0.0282(7) 0.0229(7) 0.0020(6) 0.0017(5) 0.0002(5)
C8 0.0297(8) 0.0365(8) 0.0206(7) -0.0016(6) -0.0014(6) 0.0095(6)
C29 0.0264(7) 0.0308(7) 0.0260(7) -0.0004(6) 0.0039(6) -0.0042(6)
O2 0.0325(7) 0.0472(8) 0.0803(11) -0.0150(7) 0.0136(7) 0.0006(6)
C6 0.0228(7) 0.0374(8) 0.0267(7) -0.0050(6) 0.0029(6) -0.0022(6)
C27 0.0253(7) 0.0300(8) 0.0366(8) 0.0001(6) 0.0101(6) 0.0008(6)
C18 0.0336(8) 0.0358(8) 0.0212(7) 0.0029(6) 0.0030(6) -0.0075(6)
C1 0.0217(6) 0.0244(7) 0.0180(6) -0.0023(5) 0.0036(5) 0.0024(5)
C15 0.0281(7) 0.0292(7) 0.0257(7) 0.0000(6) 0.0012(6) -0.0032(6)
C25 0.0221(7) 0.0294(7) 0.0285(7) 0.0013(6) 0.0023(5) -0.0012(6)
C20 0.0291(7) 0.0297(7) 0.0310(8) 0.0052(6) -0.0010(6) 0.0026(6)
C33 0.0326(8) 0.0397(9) 0.0278(8) -0.0074(7) 0.0049(6) -0.0004(7)
C28 0.0205(7) 0.0353(8) 0.0355(8) 0.0017(7) 0.0033(6) -0.0018(6)
C14 0.0361(8) 0.0345(8) 0.0326(8) 0.0001(7) -0.0029(7) -0.0101(7)
C7 0.0213(7) 0.0448(9) 0.0228(7) -0.0069(6) -0.0001(5) 0.0063(6)
C24 0.0240(7) 0.0247(7) 0.0242(7) 0.0047(5) 0.0067(5) 0.0013(5)
C9 0.0274(7) 0.0304(7) 0.0190(6) -0.0005(5) 0.0020(5) 0.0034(6)
C26 0.0276(7) 0.0289(7) 0.0291(7) -0.0024(6) 0.0051(6) -0.0009(6)
C19 0.0360(8) 0.0318(8) 0.0250(7) 0.0091(6) -0.0024(6) -0.0037(6)
C30 0.0280(7) 0.0318(8) 0.0290(7) -0.0024(6) 0.0035(6) -0.0039(6)
C23 0.0254(7) 0.0250(7) 0.0287(7) 0.0022(6) 0.0087(6) 0.0015(5)
C13 0.0510(10) 0.0274(8) 0.0318(8) -0.0024(7) -0.0089(7) -0.0049(7)
C12 0.0495(10) 0.0293(8) 0.0274(8) -0.0056(6) -0.0017(7) 0.0063(7)
C31 0.0221(7) 0.0369(8) 0.0365(8) -0.0062(7) 0.0012(6) -0.0005(6)
C34 0.0371(9) 0.0393(9) 0.0364(9) 0.0011(7) 0.0034(7) 0.0028(7)
C32 0.0357(8) 0.0435(9) 0.0304(8) -0.0036(7) 0.0000(7) 0.0057(7)
C11 0.0337(8) 0.0300(8) 0.0230(7) -0.0022(6) 0.0005(6) 0.0038(6)

loop_
_atom_type_symbol
_atom_type_description
_atom_type_scat_dispersion_real
_atom_type_scat_dispersion_imag
_atom_type_scat_source
C C 0.0181 0.0091 'International Tables Vol C Tables 4.2.6.8 and 6.1.1.4'
H H 0 0 'International Tables Vol C Tables 4.2.6.8 and 6.1.1.4'
N N 0.0311 0.018 'International Tables Vol C Tables 4.2.6.8 and 6.1.1.4'
O O 0.0492 0.0322 'International Tables Vol C Tables 4.2.6.8 and 6.1.1.4'

loop_
_geom_angle_atom_site_label_1
_geom_angle_atom_site_label_2
_geom_angle_atom_site_label_3
_geom_angle
C2 N5 C3 117.72(11)
C2 N5 H5N 107.5(11)
C3 N5 H5N 106.5(11)
C33 O1 C34 116.34(13)
C1 N4 N3 105.74(12)
C1 N1 N2 108.36(12)
C1 N1 C30 129.59(12)
N2 N1 C30 121.97(12)
N2 N3 N4 110.99(12)
N3 N2 N1 106.18(12)
N5 C3 C16 110.09(11)
N5 C3 C10 106.34(11)
C16 C3 C10 105.15(10)
N5 C3 C4 111.06(10)
C16 C3 C4 111.22(11)
C10 C3 C4 112.71(11)
N5 C2 C1 111.04(11)
N5 C2 C22 110.91(11)
C1 C2 C22 109.75(11)
N5 C2 H2 108.4
C1 C2 H2 108.4
C22 C2 H2 108.4
C21 C16 C17 118.37(13)
C21 C16 C3 121.82(13)
C17 C16 C3 119.67(13)
C5 C4 C9 117.95(13)
C5 C4 C3 122.02(12)
C9 C4 C3 119.80(13)
C23 C22 C2 113.60(11)
C23 C22 H22A 108.8
C2 C22 H22A 108.8
C23 C22 H22B 108.8
C2 C22 H22B 108.8
H22A C22 H22B 107.7
C4 C5 C6 121.22(14)
C4 C5 H5 119.4
C6 C5 H5 119.4
C11 C10 C15 118.48(14)
C11 C10 C3 122.05(13)
C15 C10 C3 119.34(13)
C18 C17 C16 120.90(14)
C18 C17 H17 119.6
C16 C17 H17 119.6
C16 C21 C20 120.74(14)
C16 C21 H21 119.6
C20 C21 H21 119.6
C7 C8 C9 120.69(14)
C7 C8 H8 119.7
C9 C8 H8 119.7
C28 C29 C24 120.84(14)
C28 C29 H29 119.6
C24 C29 H29 119.6
C7 C6 C5 120.11(15)
C7 C6 H6 119.9
C5 C6 H6 119.9
C28 C27 C26 119.55(14)
C28 C27 H27 120.2
C26 C27 H27 120.2
C17 C18 C19 120.13(15)
C17 C18 H18 119.9
C19 C18 H18 119.9
N4 C1 N1 108.71(12)
N4 C1 C2 125.21(12)
N1 C1 C2 126.09(13)
C14 C15 C10 120.43(15)
C14 C15 H15 119.8
C10 C15 H15 119.8
C26 C25 C24 120.80(13)
C26 C25 H25 119.6
C24 C25 H25 119.6
C19 C20 C21 120.50(15)
C19 C20 H20 119.8
C21 C20 H20 119.8
O2 C33 O1 123.19(16)
O2 C33 C32 125.06(17)
O1 C33 C32 111.72(14)
C27 C28 C29 120.19(14)
C27 C28 H28 119.9
C29 C28 H28 119.9
C13 C14 C15 120.37(16)
C13 C14 H14 119.8
C15 C14 H14 119.8
C6 C7 C8 119.33(13)
C6 C7 H7 120.3
C8 C7 H7 120.3
C25 C24 C29 118.36(14)
C25 C24 C23 120.83(13)
C29 C24 C23 120.80(14)
C8 C9 C4 120.69(14)
C8 C9 H9 119.7
C4 C9 H9 119.7
C27 C26 C25 120.23(14)
C27 C26 H26 119.9
C25 C26 H26 119.9
C20 C19 C18 119.36(14)
C20 C19 H19 120.3
C18 C19 H19 120.3
N1 C30 C31 112.42(13)
N1 C30 H30A 109.1
C31 C30 H30A 109.1
N1 C30 H30B 109.1
C31 C30 H30B 109.1
H30A C30 H30B 107.9
C24 C23 C22 113.22(12)
C24 C23 H23A 108.9
C22 C23 H23A 108.9
C24 C23 H23B 108.9
C22 C23 H23B 108.9
H23A C23 H23B 107.7
C14 C13 C12 119.60(15)
C14 C13 H13 120.2
C12 C13 H13 120.2
C13 C12 C11 120.27(16)
C13 C12 H12 119.9
C11 C12 H12 119.9
C30 C31 C32 114.76(13)
C30 C31 H31A 108.6
C32 C31 H31A 108.6
C30 C31 H31B 108.6
C32 C31 H31B 108.6
H31A C31 H31B 107.6
O1 C34 H34A 109.5
O1 C34 H34B 109.5
H34A C34 H34B 109.5
O1 C34 H34C 109.5
H34A C34 H34C 109.5
H34B C34 H34C 109.5
C33 C32 C31 111.95(14)
C33 C32 H32A 109.2
C31 C32 H32A 109.2
C33 C32 H32B 109.2
C31 C32 H32B 109.2
H32A C32 H32B 107.9
C10 C11 C12 120.81(15)
C10 C11 H11 119.6
C12 C11 H11 119.6

loop_
_geom_bond_atom_site_label_1
_geom_bond_atom_site_label_2
_geom_bond_distance
N5 C2 1.4691(17)
N5 C3 1.4901(17)
N5 H5N 0.897(18)
O1 C33 1.333(2)
O1 C34 1.452(2)
N4 C1 1.3185(19)
N4 N3 1.3646(17)
N1 C1 1.3426(18)
N1 N2 1.3548(17)
N1 C30 1.4719(19)
N3 N2 1.2960(19)
C3 C16 1.5423(18)
C3 C10 1.5436(18)
C3 C4 1.5470(18)
C2 C1 1.5150(18)
C2 C22 1.5414(19)
C2 H2 1
C16 C21 1.384(2)
C16 C17 1.402(2)
C4 C5 1.391(2)
C4 C9 1.4027(19)
C22 C23 1.5312(19)
C22 H22A 0.99
C22 H22B 0.99
C5 C6 1.399(2)
C5 H5 0.95
C10 C11 1.390(2)
C10 C15 1.401(2)
C17 C18 1.386(2)
C17 H17 0.95
C21 C20 1.396(2)
C21 H21 0.95
C8 C7 1.388(2)
C8 C9 1.389(2)
C8 H8 0.95
C29 C28 1.393(2)
C29 C24 1.395(2)
C29 H29 0.95
O2 C33 1.198(2)
C6 C7 1.382(2)
C6 H6 0.95
C27 C28 1.382(2)
C27 C26 1.389(2)
C27 H27 0.95
C18 C19 1.391(2)
C18 H18 0.95
C15 C14 1.392(2)
C15 H15 0.95
C25 C26 1.391(2)
C25 C24 1.393(2)
C25 H25 0.95
C20 C19 1.382(2)
C20 H20 0.95
C33 C32 1.504(2)
C28 H28 0.95
C14 C13 1.383(3)
C14 H14 0.95
C7 H7 0.95
C24 C23 1.5079(19)
C9 H9 0.95
C26 H26 0.95
C19 H19 0.95
C30 C31 1.520(2)
C30 H30A 0.99
C30 H30B 0.99
C23 H23A 0.99
C23 H23B 0.99
C13 C12 1.385(3)
C13 H13 0.95
C12 C11 1.391(2)
C12 H12 0.95
C31 C32 1.527(2)
C31 H31A 0.99
C31 H31B 0.99
C34 H34A 0.98
C34 H34B 0.98
C34 H34C 0.98
C32 H32A 0.99
C32 H32B 0.99
C11 H11 0.95

loop_
_geom_hbond_atom_site_label_D
_geom_hbond_atom_site_label_H
_geom_hbond_atom_site_label_A
_geom_hbond_distance_DH
_geom_hbond_distance_HA
_geom_hbond_distance_DA
_geom_hbond_angle_DHA
C32 H32A N2 0.99 2.67 3.230(2) 115.9
N5 H5N N4 0.897(18) 2.420(17) 2.8948(16) 113.4(13)
C32 H32A N2 0.99 2.67 3.230(2) 115.9
N5 H5N N4 0.897(18) 2.420(17) 2.8948(16) 113.4(13)

loop_
_geom_torsion_atom_site_label_1
_geom_torsion_atom_site_label_2
_geom_torsion_atom_site_label_3
_geom_torsion_atom_site_label_4
_geom_torsion
C1 N4 N3 N2 0.21(17)
N4 N3 N2 N1 0.62(17)
C1 N1 N2 N3 -1.22(17)
C30 N1 N2 N3 -178.34(13)
C2 N5 C3 C16 -83.51(13)
C2 N5 C3 C10 163.08(11)
C2 N5 C3 C4 40.12(16)
C3 N5 C2 C1 -89.27(14)
C3 N5 C2 C22 148.42(11)
N5 C3 C16 C21 -7.42(17)
C10 C3 C16 C21 106.75(14)
C4 C3 C16 C21 -130.96(13)
N5 C3 C16 C17 176.88(12)
C10 C3 C16 C17 -68.96(15)
C4 C3 C16 C17 53.33(16)
N5 C3 C4 C5 -99.71(15)
C16 C3 C4 C5 23.28(18)
C10 C3 C4 C5 141.09(13)
N5 C3 C4 C9 74.54(16)
C16 C3 C4 C9 -162.47(12)
C10 C3 C4 C9 -44.67(17)
N5 C2 C22 C23 60.01(15)
C1 C2 C22 C23 -63.05(15)
C9 C4 C5 C6 1.1(2)
C3 C4 C5 C6 175.45(13)
N5 C3 C10 C11 -151.47(13)
C16 C3 C10 C11 91.77(15)
C4 C3 C10 C11 -29.55(18)
N5 C3 C10 C15 32.87(16)
C16 C3 C10 C15 -83.89(15)
C4 C3 C10 C15 154.79(13)
C21 C16 C17 C18 1.2(2)
C3 C16 C17 C18 177.07(13)
C17 C16 C21 C20 -0.4(2)
C3 C16 C21 C20 -176.12(13)
C4 C5 C6 C7 -0.5(2)
C16 C17 C18 C19 -1.2(2)
N3 N4 C1 N1 -0.98(16)
N3 N4 C1 C2 179.08(13)
N2 N1 C1 N4 1.39(16)
C30 N1 C1 N4 178.21(14)
N2 N1 C1 C2 -178.67(13)
C30 N1 C1 C2 -1.8(2)
N5 C2 C1 N4 -31.65(19)
C22 C2 C1 N4 91.33(16)
N5 C2 C1 N1 148.41(13)
C22 C2 C1 N1 -88.60(16)
C11 C10 C15 C14 1.9(2)
C3 C10 C15 C14 177.72(13)
C16 C21 C20 C19 -0.5(2)
C34 O1 C33 O2 8.2(2)
C34 O1 C33 C32 -173.51(14)
C26 C27 C28 C29 1.1(2)
C24 C29 C28 C27 -0.5(2)
C10 C15 C14 C13 -0.5(2)
C5 C6 C7 C8 -0.2(2)
C9 C8 C7 C6 0.3(2)
C26 C25 C24 C29 2.0(2)
C26 C25 C24 C23 -176.33(14)
C28 C29 C24 C25 -1.1(2)
C28 C29 C24 C23 177.26(14)
C7 C8 C9 C4 0.3(2)
C5 C4 C9 C8 -1.0(2)
C3 C4 C9 C8 -175.50(13)
C28 C27 C26 C25 -0.2(2)
C24 C25 C26 C27 -1.4(2)
C21 C20 C19 C18 0.6(2)
C17 C18 C19 C20 0.2(2)
C1 N1 C30 C31 159.90(14)
N2 N1 C30 C31 -23.7(2)
C25 C24 C23 C22 -70.79(18)
C29 C24 C23 C22 110.92(15)
C2 C22 C23 C24 -176.30(12)
C15 C14 C13 C12 -0.8(2)
C14 C13 C12 C11 0.8(3)
N1 C30 C31 C32 -65.13(18)
O2 C33 C32 C31 105.8(2)
O1 C33 C32 C31 -72.47(18)
C30 C31 C32 C33 -63.23(19)
C15 C10 C11 C12 -1.9(2)
C3 C10 C11 C12 -177.60(13)
C13 C12 C11 C10 0.6(2)
